data_4100737
loop_
_publ_author_name
'Kubo, Kazuyuki'
'Jones, Nathan D.'
'Ferguson, Michael J.'
'McDonald, Robert'
'Cavell, Ronald G.'

_publ_section_title
;
Chelate and pincer carbene complexes of rhodium and platinum
  derived from hexaphenylcarbodiphosphorane, Ph3P=C=PPh3
;
_journal_name_full 'Journal of the American Chemical Society'
_journal_paper_doi 10.1021/ja050830i
_journal_year 2005
_chemical_formula_sum 'C14 H25 Cl6 O4 Sb'
_chemical_formula_weight 591.79
_space_group_IT_number 14
_symmetry_cell_setting monoclinic
_symmetry_space_group_name_Hall '-P 2yn'
_symmetry_space_group_name_H-M 'P 1 21/n 1'
_cell_angle_alpha 90.00
_cell_angle_beta 97.015(3)
_cell_angle_gamma 90.00
_cell_formula_units_Z 4
_cell_length_a 10.4080(19)
_cell_length_b 12.304(2)
_cell_length_c 18.297(3)
_cell_measurement_temperature 208(2)
_cell_volume 2325.5(7)
_diffrn_ambient_temperature 208(2)
_exptl_crystal_density_diffrn 1.690
_cod_depositor_comments
;
The following automatic conversions were performed:
'_symmetry_cell_setting' value 'Monoclinic' changed to 'monoclinic'
according to '/home/saulius/struct/CIF-dictionaries/cif_core.dic'
dictionary named 'cif_core.dic' version 2.4.1 from 2010-06-29.

Automatic conversion script
Id: cif_fix_enum 1527 2010-12-29 10:47:43Z saulius 
;
_cod_original_sg_symbol_H-M 'P 21/n'
_cod_database_code 4100737

loop_
_symmetry_equiv_pos_as_xyz
'x, y, z'
'-x+1/2, y+1/2, -z+1/2'
'-x, -y, -z'
'x-1/2, -y-1/2, z-1/2'

loop_
_atom_site_label
_atom_site_type_symbol
_atom_site_fract_x
_atom_site_fract_y
_atom_site_fract_z
_atom_site_U_iso_or_equiv
_atom_site_adp_type
_atom_site_occupancy
_atom_site_symmetry_multiplicity
_atom_site_calc_flag
_atom_site_refinement_flags
_atom_site_disorder_assembly
_atom_site_disorder_group
Sb1 Sb 0.60179(3) 0.74195(2) 0.863261(14) 0.04348(11) Uani 1 1 d . . .
Cl1 Cl 0.45950(16) 0.65455(13) 0.77223(8) 0.0847(4) Uani 1 1 d . . .
Cl2 Cl 0.74325(16) 0.82985(12) 0.95392(8) 0.0849(4) Uani 1 1 d . . .
Cl3 Cl 0.76871(15) 0.62554(12) 0.83579(10) 0.0891(5) Uani 1 1 d . . .
Cl4 Cl 0.43054(15) 0.85668(11) 0.88965(9) 0.0813(4) Uani 1 1 d . . .
Cl5 Cl 0.65679(13) 0.87038(10) 0.77638(7) 0.0662(3) Uani 1 1 d . . .
Cl6 Cl 0.54425(13) 0.61651(9) 0.95244(7) 0.0649(3) Uani 1 1 d . . .
C1 C 0.4358(17) 0.2668(13) 0.8777(9) 0.058(4) Uiso 0.410(9) 1 d P A 1
C2 C 0.4719(17) 0.1537(13) 0.8934(10) 0.058(5) Uiso 0.410(9) 1 d P A 1
H2A H 0.4702 0.1383 0.9458 0.069 Uiso 0.410(9) 1 calc PR A 1
H2B H 0.4104 0.1050 0.8649 0.069 Uiso 0.410(9) 1 calc PR A 1
C3 C 0.5877(13) 0.1379(11) 0.8758(9) 0.057(3) Uiso 0.410(9) 1 d P A 1
H3A H 0.6278 0.0861 0.9124 0.069 Uiso 0.410(9) 1 calc PR A 1
H3B H 0.5748 0.0983 0.8290 0.069 Uiso 0.410(9) 1 calc PR A 1
C4 C 0.6745(15) 0.2061(13) 0.8682(10) 0.082(4) Uiso 0.410(9) 1 d P A 1
H4A H 0.6772 0.2063 0.8143 0.099 Uiso 0.410(9) 1 calc PR A 1
C5 C 0.6580(12) 0.3195(10) 0.8844(7) 0.050(3) Uiso 0.410(9) 1 d P A 1
H5A H 0.7040 0.3640 0.8515 0.061 Uiso 0.410(9) 1 calc PR A 1
H5B H 0.6950 0.3346 0.9352 0.061 Uiso 0.410(9) 1 calc PR A 1
O6 O 0.5176(10) 0.3481(6) 0.8744(5) 0.049(2) Uiso 0.410(9) 1 d P A 1
O7 O 0.3145(11) 0.3032(9) 0.8715(6) 0.070(3) Uiso 0.410(9) 1 d P A 1
C8 C 0.2910(14) 0.4166(11) 0.8575(8) 0.073(4) Uiso 0.410(9) 1 d P A 1
H8A H 0.3216 0.4384 0.8111 0.087 Uiso 0.410(9) 1 calc PR A 1
H8B H 0.3350 0.4609 0.8975 0.087 Uiso 0.410(9) 1 calc PR A 1
C9 C 0.1464(18) 0.4294(14) 0.8532(10) 0.087(5) Uiso 0.410(9) 1 d P A 1
H9A H 0.1127 0.3779 0.8138 0.104 Uiso 0.410(9) 1 calc PR A 1
C10 C 0.0831(19) 0.4001(16) 0.9111(10) 0.079(5) Uiso 0.410(9) 1 d P A 1
H10A H 0.1171 0.3314 0.9309 0.118 Uiso 0.410(9) 1 calc PR A 1
H10B H -0.0086 0.3926 0.8945 0.118 Uiso 0.410(9) 1 calc PR A 1
H10C H 0.0958 0.4556 0.9489 0.118 Uiso 0.410(9) 1 calc PR A 1
C11 C 0.1045(19) 0.5441(14) 0.8198(10) 0.082(5) Uiso 0.410(9) 1 d P A 1
H11A H 0.1501 0.5578 0.7769 0.099 Uiso 0.410(9) 1 calc PR A 1
H11B H 0.0115 0.5430 0.8029 0.099 Uiso 0.410(9) 1 calc PR A 1
C12 C 0.1332(18) 0.6365(14) 0.8748(10) 0.061(5) Uiso 0.410(9) 1 d P A 1
H12A H 0.0840 0.6255 0.9165 0.073 Uiso 0.410(9) 1 calc PR A 1
H12B H 0.2255 0.6361 0.8936 0.073 Uiso 0.410(9) 1 calc PR A 1
C13 C 0.098(3) 0.745(2) 0.8394(15) 0.064(8) Uiso 0.410(9) 1 d P A 1
O14 O 0.0726(19) 0.7763(16) 0.7908(12) 0.107(7) Uiso 0.410(9) 1 d P A 1
O15 O 0.0601(14) 0.8290(10) 0.8993(7) 0.077(4) Uiso 0.410(9) 1 d P A 1
C16 C 0.0183(17) 0.9350(13) 0.8726(10) 0.079(4) Uiso 0.410(9) 1 d P A 1
H16A H -0.0543 0.9607 0.8974 0.095 Uiso 0.410(9) 1 calc PR A 1
H16B H -0.0088 0.9331 0.8194 0.095 Uiso 0.410(9) 1 calc PR A 1
C17 C 0.1328(15) 1.0065(13) 0.8901(9) 0.071(4) Uiso 0.410(9) 1 d P A 1
H17A H 0.1107 1.0800 0.8741 0.107 Uiso 0.410(9) 1 calc PR A 1
H17B H 0.2033 0.9802 0.8647 0.107 Uiso 0.410(9) 1 calc PR A 1
H17C H 0.1593 1.0059 0.9428 0.107 Uiso 0.410(9) 1 calc PR A 1
C18 C 0.8185(18) 0.1751(16) 0.8995(10) 0.094(5) Uiso 0.410(9) 1 d P A 1
H18A H 0.8339 0.0992 0.8892 0.141 Uiso 0.410(9) 1 calc PR A 1
H18B H 0.8315 0.1871 0.9523 0.141 Uiso 0.410(9) 1 calc PR A 1
H18C H 0.8784 0.2200 0.8761 0.141 Uiso 0.410(9) 1 calc PR A 1
C1B C 0.4037(12) 0.2629(8) 0.8638(6) 0.053(3) Uiso 0.590(9) 1 d P A 2
C2B C 0.4431(12) 0.1572(10) 0.8810(7) 0.062(3) Uiso 0.590(9) 1 d P A 2
H2BA H 0.4142 0.1108 0.8387 0.074 Uiso 0.590(9) 1 calc PR A 2
H2BB H 0.3989 0.1324 0.9223 0.074 Uiso 0.590(9) 1 calc PR A 2
C3B C 0.5983(13) 0.1392(11) 0.9028(8) 0.088(4) Uiso 0.590(9) 1 d P A 2
H3BA H 0.6110 0.0947 0.9476 0.105 Uiso 0.590(9) 1 calc PR A 2
H3BB H 0.6306 0.0972 0.8634 0.105 Uiso 0.590(9) 1 calc PR A 2
C4B C 0.6726(10) 0.2301(8) 0.9146(7) 0.073(3) Uiso 0.590(9) 1 d P A 2
H4BA H 0.6638 0.2496 0.9663 0.087 Uiso 0.590(9) 1 calc PR A 2
C5B C 0.6150(11) 0.3408(8) 0.8667(6) 0.066(3) Uiso 0.590(9) 1 d P A 2
H5BA H 0.6504 0.4064 0.8921 0.079 Uiso 0.590(9) 1 calc PR A 2
H5BB H 0.6440 0.3393 0.8178 0.079 Uiso 0.590(9) 1 calc PR A 2
O6B O 0.4697(7) 0.3458(5) 0.8586(4) 0.0551(17) Uiso 0.590(9) 1 d P A 2
O7B O 0.2805(7) 0.2756(6) 0.8471(4) 0.0700(19) Uiso 0.590(9) 1 d P A 2
C8B C 0.2284(10) 0.3788(8) 0.8186(5) 0.072(3) Uiso 0.590(9) 1 d P A 2
H8BA H 0.1485 0.3654 0.7856 0.086 Uiso 0.590(9) 1 calc PR A 2
H8BB H 0.2906 0.4128 0.7895 0.086 Uiso 0.590(9) 1 calc PR A 2
C9B C 0.1996(10) 0.4569(7) 0.8786(5) 0.061(2) Uiso 0.590(9) 1 d P A 2
H9BA H 0.2832 0.4765 0.9074 0.073 Uiso 0.590(9) 1 calc PR A 2
C10B C 0.1120(13) 0.4135(11) 0.9322(7) 0.081(4) Uiso 0.590(9) 1 d P A 2
H10D H 0.1514 0.3500 0.9571 0.121 Uiso 0.590(9) 1 calc PR A 2
H10E H 0.0289 0.3937 0.9055 0.121 Uiso 0.590(9) 1 calc PR A 2
H10F H 0.0994 0.4691 0.9682 0.121 Uiso 0.590(9) 1 calc PR A 2
C11B C 0.1463(10) 0.5585(8) 0.8385(5) 0.056(2) Uiso 0.590(9) 1 d P A 2
H11C H 0.0629 0.5409 0.8102 0.067 Uiso 0.590(9) 1 calc PR A 2
H11D H 0.2056 0.5805 0.8035 0.067 Uiso 0.590(9) 1 calc PR A 2
C12B C 0.1274(13) 0.6544(10) 0.8892(7) 0.063(3) Uiso 0.590(9) 1 d P A 2
H12C H 0.0617 0.6355 0.9211 0.076 Uiso 0.590(9) 1 calc PR A 2
H12D H 0.2087 0.6687 0.9207 0.076 Uiso 0.590(9) 1 calc PR A 2
C13B C 0.0864(16) 0.7546(13) 0.8468(9) 0.055(5) Uiso 0.590(9) 1 d P A 2
O14B O 0.0662(8) 0.7574(7) 0.7761(5) 0.061(2) Uiso 0.590(9) 1 d P A 2
O15B O 0.0934(9) 0.8300(7) 0.8868(5) 0.073(2) Uiso 0.590(9) 1 d P A 2
C16B C 0.0631(13) 0.9359(9) 0.8532(7) 0.081(3) Uiso 0.590(9) 1 d P A 2
H16C H 0.1148 0.9486 0.8127 0.097 Uiso 0.590(9) 1 calc PR A 2
H16D H -0.0288 0.9400 0.8339 0.097 Uiso 0.590(9) 1 calc PR A 2
C17B C 0.0943(12) 1.0156(10) 0.9111(7) 0.083(3) Uiso 0.590(9) 1 d P A 2
H17D H 0.0743 1.0878 0.8917 0.124 Uiso 0.590(9) 1 calc PR A 2
H17E H 0.1857 1.0112 0.9291 0.124 Uiso 0.590(9) 1 calc PR A 2
H17F H 0.0437 1.0010 0.9511 0.124 Uiso 0.590(9) 1 calc PR A 2
C18B C 0.8155(16) 0.2272(13) 0.9131(9) 0.110(5) Uiso 0.590(9) 1 d P A 2
H18D H 0.8516 0.1646 0.9406 0.165 Uiso 0.590(9) 1 calc PR A 2
H18E H 0.8539 0.2931 0.9352 0.165 Uiso 0.590(9) 1 calc PR A 2
H18F H 0.8340 0.2220 0.8625 0.165 Uiso 0.590(9) 1 calc PR A 2

loop_
_atom_site_aniso_label
_atom_site_aniso_U_11
_atom_site_aniso_U_22
_atom_site_aniso_U_33
_atom_site_aniso_U_23
_atom_site_aniso_U_13
_atom_site_aniso_U_12
Sb1 0.04896(18) 0.04227(16) 0.04088(16) -0.00086(10) 0.01225(12) -0.00470(11)
Cl1 0.0974(11) 0.0865(9) 0.0661(8) -0.0080(7) -0.0068(7) -0.0341(8)
Cl2 0.1046(11) 0.0829(9) 0.0615(8) 0.0020(6) -0.0130(7) -0.0355(8)
Cl3 0.0804(10) 0.0739(8) 0.1221(13) 0.0091(8) 0.0496(9) 0.0190(7)
Cl4 0.0839(9) 0.0630(7) 0.1057(11) 0.0082(7) 0.0469(8) 0.0171(7)
Cl5 0.0833(8) 0.0644(7) 0.0543(6) 0.0113(5) 0.0223(6) -0.0117(6)
Cl6 0.0867(9) 0.0544(6) 0.0571(6) 0.0096(5) 0.0231(6) -0.0096(6)

loop_
_geom_bond_atom_site_label_1
_geom_bond_atom_site_label_2
_geom_bond_distance
_geom_bond_site_symmetry_2
_geom_bond_publ_flag
Sb1 Cl2 2.3436(13) . ?
Sb1 Cl1 2.3497(13) . ?
Sb1 Cl3 2.3528(14) . ?
Sb1 Cl5 2.3609(11) . ?
Sb1 Cl4 2.3691(13) . ?
Sb1 Cl6 2.3753(11) . ?
C1 O6 1.319(18) . ?
C1 O7 1.33(2) . ?
C1 C2 1.46(2) . ?
C2 C3 1.30(2) . ?
C3 C4 1.25(2) . ?
C4 C5 1.44(2) . ?
C4 C18 1.58(2) . ?
C5 O6 1.493(15) . ?
O7 C8 1.434(16) . ?
C8 C9 1.51(2) . ?
C9 C10 1.36(2) . ?
C9 C11 1.58(2) . ?
C11 C12 1.52(2) . ?
C12 C13 1.50(3) . ?
C13 O14 0.98(3) . ?
C13 O15 1.59(3) . ?
O15 C16 1.44(2) . ?
C16 C17 1.48(2) . ?
C1B O6B 1.240(12) . ?
C1B O7B 1.290(14) . ?
C1B C2B 1.388(15) . ?
C2B C3B 1.631(18) . ?
C3B C4B 1.363(16) . ?
C4B C18B 1.492(18) . ?
C4B C5B 1.689(15) . ?
C5B O6B 1.503(12) . ?
O7B C8B 1.453(11) . ?
C8B C9B 1.516(14) . ?
C9B C10B 1.515(16) . ?
C9B C11B 1.520(12) . ?
C11B C12B 1.527(15) . ?
C12B C13B 1.49(2) . ?
C13B O15B 1.179(17) . ?
C13B O14B 1.285(19) . ?
O15B C16B 1.458(14) . ?
C16B C17B 1.450(16) . ?
